data_4331972
loop_
_publ_author_name
'Takamizawa, Satoshi'
'Kojima, Kenichi'
'Akatsuka, Takamasa'

_publ_section_title
;
 Channel-Switching Crystal with Guest Stress Drive
;
_journal_issue 12
_journal_name_full 'Inorganic Chemistry'
_journal_page_first 4580
_journal_page_last 4582
_journal_paper_doi 10.1021/ic051952e
_journal_volume 45
_journal_year 2006
_chemical_formula_sum 'C34 H28 N2 O8 Rh2'
_chemical_formula_weight 798.40
_chemical_name_systematic
; 
 ? 
;
_space_group_IT_number 2
_symmetry_cell_setting triclinic
_symmetry_space_group_name_Hall '-P 1'
_symmetry_space_group_name_H-M 'P -1'
_atom_sites_solution_hydrogens geom
_atom_sites_solution_primary direct
_atom_sites_solution_secondary difmap
_audit_creation_method SHELXL-97
_cell_angle_alpha 81.007(2)
_cell_angle_beta 79.760(2)
_cell_angle_gamma 87.933(2)
_cell_formula_units_Z 2
_cell_length_a 10.5184(7)
_cell_length_b 10.5191(8)
_cell_length_c 15.6108(11)
_cell_measurement_temperature 298
_cell_volume 1678.8(2)
_computing_cell_refinement 'Bruker SMART'
_computing_data_collection 'Bruker SMART'
_computing_data_reduction 'Bruker SAINT'
_computing_molecular_graphics 'Bruker SHELXTL'
_computing_publication_material 'Bruker SHELXTL'
_computing_structure_refinement 'SHELXL-97 (Sheldrick, 1997)'
_computing_structure_solution 'SHELXS-97 (Sheldrick, 1990)'
_diffrn_ambient_temperature 298
_diffrn_detector_area_resol_mean 8.366
_diffrn_measured_fraction_theta_full 0.996
_diffrn_measured_fraction_theta_max 0.996
_diffrn_measurement_device_type 'CCD area detector'
_diffrn_measurement_method 'phi and omega scans'
_diffrn_radiation_monochromator graphite
_diffrn_radiation_source 'fine-focus sealed tube'
_diffrn_radiation_type MoK\a
_diffrn_radiation_wavelength 0.71073
_diffrn_reflns_av_R_equivalents 0.0367
_diffrn_reflns_av_sigmaI/netI 0.0739
_diffrn_reflns_limit_h_max 11
_diffrn_reflns_limit_h_min -12
_diffrn_reflns_limit_k_max 12
_diffrn_reflns_limit_k_min -12
_diffrn_reflns_limit_l_max 18
_diffrn_reflns_limit_l_min -17
_diffrn_reflns_number 9908
_diffrn_reflns_theta_full 25.03
_diffrn_reflns_theta_max 25.03
_diffrn_reflns_theta_min 1.34
_exptl_absorpt_coefficient_mu 1.035
_exptl_absorpt_correction_T_max 0.9897
_exptl_absorpt_correction_T_min 0.8043
_exptl_absorpt_correction_type empirical
_exptl_absorpt_process_details
;
SADABS; sheldrick, 1996
;
_exptl_crystal_colour red
_exptl_crystal_density_diffrn 1.579
_exptl_crystal_density_method 'not measured'
_exptl_crystal_description plate
_exptl_crystal_F_000 800
_exptl_crystal_size_max 0.22
_exptl_crystal_size_mid 0.14
_exptl_crystal_size_min 0.01
_refine_diff_density_max 0.828
_refine_diff_density_min -0.900
_refine_diff_density_rms 0.288
_refine_ls_extinction_method none
_refine_ls_goodness_of_fit_ref 1.093
_refine_ls_hydrogen_treatment constr
_refine_ls_matrix_type full
_refine_ls_number_parameters 416
_refine_ls_number_reflns 5930
_refine_ls_number_restraints 540
_refine_ls_restrained_S_all 1.086
_refine_ls_R_factor_all 0.0819
_refine_ls_R_factor_gt 0.0507
_refine_ls_shift/su_max 0.000
_refine_ls_shift/su_mean 0.000
_refine_ls_structure_factor_coef Fsqd
_refine_ls_weighting_details 'calc w=1/[\s^2^(Fo^2^)+(0.0625P)^2^+0.3008P] where P=(Fo^2^+2Fc^2^)/3'
_refine_ls_weighting_scheme calc
_refine_ls_wR_factor_gt 0.1069
_refine_ls_wR_factor_ref 0.1394
_reflns_number_gt 4182
_reflns_number_total 5930
_reflns_threshold_expression >2sigma(I)
_cod_data_source_file ic051952esup1.cif
_cod_data_source_block 40811a1
_cod_depositor_comments
;
The following automatic conversions were performed:

'_symmetry_cell_setting' value 'Triclinic' changed to 'triclinic'
according to /home/saulius/struct/CIF-dictionaries/cif_core.dic
dictionary named 'cif_core.dic' version 2.4.2 from 2011-04-26.

Automatic conversion script
Id: cif_fix_values 1891 2012-01-12 08:04:46Z andrius 
;
_cod_original_sg_symbol_H-M P-1
_cod_database_code 4331972

loop_
_symmetry_equiv_pos_as_xyz
'x, y, z'
'-x, -y, -z'

loop_
_atom_site_label
_atom_site_type_symbol
_atom_site_fract_x
_atom_site_fract_y
_atom_site_fract_z
_atom_site_U_iso_or_equiv
_atom_site_adp_type
_atom_site_occupancy
_atom_site_symmetry_multiplicity
_atom_site_calc_flag
_atom_site_refinement_flags
C1 C 0.5446(7) 0.7177(7) 0.0522(5) 0.0414(17) Uani 1 1 d U
C2 C 0.5772(8) 0.8357(8) 0.0836(6) 0.0511(18) Uani 1 1 d U
C3 C 0.5428(10) 0.8462(9) 0.1721(6) 0.069(2) Uani 1 1 d U
H3 H 0.4947 0.7816 0.2104 0.083 Uiso 1 1 calc R
C4 C 0.5804(11) 0.9540(11) 0.2043(8) 0.088(3) Uani 1 1 d U
H4 H 0.5602 0.9619 0.2637 0.106 Uiso 1 1 calc R
C5 C 0.6460(11) 1.0441(11) 0.1458(8) 0.092(3) Uani 1 1 d U
H5 H 0.6713 1.1156 0.1667 0.111 Uiso 1 1 calc R
C6 C 0.6787(10) 1.0409(10) 0.0595(8) 0.084(3) Uani 1 1 d U
H6 H 0.7226 1.1093 0.0224 0.101 Uiso 1 1 calc R
C7 C 0.6459(9) 0.9322(8) 0.0251(7) 0.069(2) Uani 1 1 d U
H7 H 0.6696 0.9259 -0.0344 0.082 Uiso 1 1 calc R
C8 C 0.7063(7) 0.4071(6) 0.0594(4) 0.0316(15) Uani 1 1 d U
C9 C 0.8240(7) 0.3540(7) 0.0937(4) 0.0322(15) Uani 1 1 d U
C10 C 0.9405(7) 0.3463(8) 0.0375(5) 0.0419(17) Uani 1 1 d U
H10 H 0.9475 0.3790 -0.0220 0.050 Uiso 1 1 calc R
C11 C 1.0456(8) 0.2903(8) 0.0696(5) 0.0525(19) Uani 1 1 d U
H11 H 1.1243 0.2867 0.0319 0.063 Uiso 1 1 calc R
C12 C 1.0353(8) 0.2394(8) 0.1574(5) 0.053(2) Uani 1 1 d U
H12 H 1.1062 0.1985 0.1782 0.064 Uiso 1 1 calc R
C13 C 0.9213(8) 0.2487(8) 0.2141(5) 0.0519(19) Uani 1 1 d U
H13 H 0.9151 0.2161 0.2736 0.062 Uiso 1 1 calc R
C14 C 0.8170(8) 0.3061(7) 0.1828(5) 0.0439(17) Uani 1 1 d U
H14 H 0.7400 0.3134 0.2216 0.053 Uiso 1 1 calc R
C15 C 0.2094(7) -0.1386(7) 0.5130(4) 0.0356(15) Uani 1 1 d U
C16 C 0.3289(7) -0.2107(8) 0.5246(5) 0.0428(17) Uani 1 1 d U
C17 C 0.4483(8) -0.1575(9) 0.4870(6) 0.061(2) Uani 1 1 d U
H17 H 0.4521 -0.0775 0.4515 0.074 Uiso 1 1 calc R
C18 C 0.5602(9) -0.2198(10) 0.5008(7) 0.078(3) Uani 1 1 d U
H18 H 0.6395 -0.1818 0.4762 0.093 Uiso 1 1 calc R
C19 C 0.5554(10) -0.3386(10) 0.5511(7) 0.079(3) Uani 1 1 d U
H19 H 0.6317 -0.3818 0.5605 0.095 Uiso 1 1 calc R
C20 C 0.4391(10) -0.3942(10) 0.5878(7) 0.080(3) Uani 1 1 d U
H20 H 0.4358 -0.4757 0.6213 0.096 Uiso 1 1 calc R
C21 C 0.3268(9) -0.3287(9) 0.5750(6) 0.065(2) Uani 1 1 d U
H21 H 0.2477 -0.3659 0.6014 0.078 Uiso 1 1 calc R
C22 C 0.0491(7) 0.1194(7) 0.6252(4) 0.0356(15) Uani 1 1 d U
C23 C 0.0825(7) 0.1848(7) 0.6949(4) 0.0410(16) Uani 1 1 d U
C24 C 0.0476(9) 0.1319(9) 0.7815(5) 0.057(2) Uani 1 1 d U
H24 H 0.0027 0.0547 0.7962 0.068 Uiso 1 1 calc R
C25 C 0.0786(10) 0.1926(9) 0.8472(6) 0.067(2) Uani 1 1 d U
H25 H 0.0547 0.1564 0.9060 0.080 Uiso 1 1 calc R
C26 C 0.1447(9) 0.3065(9) 0.8256(6) 0.062(2) Uani 1 1 d U
H26 H 0.1648 0.3483 0.8697 0.075 Uiso 1 1 calc R
C27 C 0.1808(9) 0.3581(9) 0.7393(6) 0.062(2) Uani 1 1 d U
H27 H 0.2248 0.4358 0.7244 0.075 Uiso 1 1 calc R
C28 C 0.1524(8) 0.2959(8) 0.6746(5) 0.054(2) Uani 1 1 d U
H28 H 0.1810 0.3296 0.6159 0.064 Uiso 1 1 calc R
C29 C 0.3559(7) 0.2505(7) 0.2257(4) 0.0394(17) Uani 1 1 d U
H29 H 0.4271 0.2163 0.1921 0.047 Uiso 1 1 calc R
C30 C 0.2849(7) 0.1726(7) 0.2952(4) 0.0379(16) Uani 1 1 d U
H30 H 0.3087 0.0866 0.3075 0.046 Uiso 1 1 calc R
C31 C 0.1553(7) 0.3414(7) 0.3269(4) 0.0360(16) Uani 1 1 d U
H31 H 0.0864 0.3754 0.3626 0.043 Uiso 1 1 calc R
C32 C 0.2247(7) 0.4232(7) 0.2566(4) 0.0375(16) Uani 1 1 d U
C33 C 0.1910(9) 0.5655(8) 0.2425(5) 0.058(2) Uani 1 1 d U
H33A H 0.0980 0.5753 0.2475 0.070 Uiso 1 1 calc R
H33B H 0.2298 0.6030 0.1832 0.070 Uiso 1 1 calc R
C34 C 0.2370(12) 0.6392(11) 0.3084(7) 0.099(4) Uani 1 1 d U
H34A H 0.1866 0.6143 0.3658 0.149 Uiso 1 1 calc R
H34B H 0.2267 0.7300 0.2905 0.149 Uiso 1 1 calc R
H34C H 0.3264 0.6196 0.3101 0.149 Uiso 1 1 calc R
N1 N 0.3244(5) 0.3755(6) 0.2050(3) 0.0353(14) Uani 1 1 d U
N2 N 0.1830(5) 0.2174(6) 0.3452(3) 0.0328(13) Uani 1 1 d U
O1 O 0.4719(5) 0.6360(5) 0.1059(3) 0.0423(13) Uani 1 1 d U
O2 O 0.5921(5) 0.7029(5) -0.0271(3) 0.0418(12) Uani 1 1 d U
O3 O 0.7207(4) 0.4600(5) -0.0205(3) 0.0377(12) Uani 1 1 d U
O4 O 0.6008(4) 0.3942(5) 0.1122(3) 0.0387(12) Uani 1 1 d U
O5 O 0.2197(5) -0.0348(5) 0.4589(3) 0.0410(12) Uani 1 1 d U
O6 O 0.1038(5) -0.1823(5) 0.5587(3) 0.0391(12) Uani 1 1 d U
O7 O -0.0193(5) 0.0199(5) 0.6472(3) 0.0381(12) Uani 1 1 d U
O8 O 0.0969(5) 0.1660(5) 0.5465(3) 0.0403(12) Uani 1 1 d U
Rh1 Rh 0.43665(5) 0.46451(5) 0.07086(3) 0.02955(18) Uani 1 1 d U
Rh2 Rh 0.06197(5) 0.07805(6) 0.44641(3) 0.03037(18) Uani 1 1 d U

loop_
_atom_site_aniso_label
_atom_site_aniso_U_11
_atom_site_aniso_U_22
_atom_site_aniso_U_33
_atom_site_aniso_U_23
_atom_site_aniso_U_13
_atom_site_aniso_U_12
C1 0.041(3) 0.037(3) 0.046(3) -0.001(3) -0.009(3) -0.004(3)
C2 0.046(4) 0.042(4) 0.068(4) -0.008(3) -0.018(3) -0.002(3)
C3 0.074(5) 0.059(4) 0.078(5) -0.024(4) -0.009(4) -0.005(4)
C4 0.092(5) 0.079(5) 0.099(5) -0.039(5) -0.007(5) -0.003(5)
C5 0.090(5) 0.075(5) 0.116(6) -0.033(5) -0.013(5) -0.011(5)
C6 0.080(5) 0.056(5) 0.115(5) -0.006(5) -0.016(5) -0.015(4)
C7 0.065(5) 0.049(4) 0.092(5) -0.006(4) -0.018(4) -0.010(4)
C8 0.032(3) 0.030(3) 0.029(3) 0.004(3) -0.003(3) -0.002(3)
C9 0.031(3) 0.034(3) 0.031(3) -0.001(3) -0.006(3) -0.006(3)
C10 0.034(4) 0.054(4) 0.036(3) -0.001(3) -0.007(3) 0.004(3)
C11 0.042(4) 0.065(4) 0.050(4) -0.009(4) -0.008(3) 0.005(3)
C12 0.051(4) 0.065(4) 0.050(4) -0.003(4) -0.026(3) 0.001(4)
C13 0.054(4) 0.064(4) 0.039(4) 0.002(3) -0.021(3) -0.006(4)
C14 0.042(4) 0.051(4) 0.036(3) 0.003(3) -0.006(3) -0.007(3)
C15 0.032(3) 0.046(4) 0.025(3) 0.003(3) -0.003(3) -0.003(3)
C16 0.032(3) 0.051(4) 0.042(3) 0.001(3) -0.004(3) 0.002(3)
C17 0.039(4) 0.068(5) 0.070(4) 0.007(4) -0.004(4) 0.001(4)
C18 0.046(4) 0.085(5) 0.094(5) 0.002(4) -0.005(4) 0.004(4)
C19 0.054(4) 0.086(5) 0.093(5) -0.001(4) -0.014(4) 0.014(4)
C20 0.063(5) 0.078(5) 0.087(5) 0.017(4) -0.006(4) 0.013(4)
C21 0.049(4) 0.066(5) 0.070(4) 0.013(4) 0.000(4) 0.006(4)
C22 0.034(3) 0.043(3) 0.026(3) 0.003(3) -0.003(3) -0.006(3)
C23 0.042(4) 0.048(4) 0.032(3) -0.003(3) -0.006(3) -0.003(3)
C24 0.068(4) 0.061(4) 0.041(4) -0.005(3) -0.007(3) -0.008(4)
C25 0.083(5) 0.071(5) 0.046(4) -0.010(4) -0.009(4) -0.005(4)
C26 0.073(5) 0.071(5) 0.048(4) -0.020(4) -0.013(4) -0.005(4)
C27 0.062(4) 0.065(5) 0.058(4) -0.011(4) -0.002(4) -0.011(4)
C28 0.053(4) 0.063(4) 0.043(4) -0.006(3) -0.002(3) -0.009(4)
C29 0.030(3) 0.045(4) 0.032(3) 0.009(3) 0.008(3) 0.004(3)
C30 0.033(3) 0.041(4) 0.030(3) 0.012(3) 0.003(3) 0.000(3)
C31 0.031(3) 0.047(4) 0.027(3) -0.003(3) 0.001(3) -0.001(3)
C32 0.033(3) 0.042(3) 0.034(3) 0.003(3) -0.005(3) -0.002(3)
C33 0.058(5) 0.053(4) 0.051(4) 0.009(4) 0.007(4) 0.005(4)
C34 0.118(7) 0.079(6) 0.103(7) -0.023(6) -0.018(6) -0.001(6)
N1 0.027(3) 0.042(3) 0.028(3) 0.009(2) 0.003(2) 0.000(3)
N2 0.028(3) 0.042(3) 0.024(2) 0.006(2) -0.002(2) -0.003(2)
O1 0.047(3) 0.040(3) 0.036(3) -0.003(2) 0.002(2) -0.009(2)
O2 0.041(3) 0.040(3) 0.041(3) 0.001(2) -0.001(2) -0.009(2)
O3 0.032(3) 0.046(3) 0.029(2) 0.010(2) -0.003(2) 0.001(2)
O4 0.029(3) 0.048(3) 0.032(2) 0.010(2) -0.003(2) 0.000(2)
O5 0.031(3) 0.048(3) 0.036(2) 0.014(2) 0.002(2) -0.004(2)
O6 0.031(3) 0.045(3) 0.033(2) 0.011(2) 0.000(2) -0.004(2)
O7 0.042(3) 0.043(3) 0.025(2) 0.004(2) -0.002(2) -0.010(2)
O8 0.042(3) 0.046(3) 0.029(2) 0.003(2) -0.001(2) -0.015(2)
Rh1 0.0263(3) 0.0328(3) 0.0227(3) 0.0098(2) 0.0025(2) -0.0047(2)
Rh2 0.0254(3) 0.0411(4) 0.0186(3) 0.0092(2) 0.0018(2) -0.0080(3)

loop_
_atom_type_symbol
_atom_type_description
_atom_type_scat_dispersion_real
_atom_type_scat_dispersion_imag
_atom_type_scat_source
C C 0.0033 0.0016 'International Tables Vol C Tables 4.2.6.8 and 6.1.1.4'
H H 0.0000 0.0000 'International Tables Vol C Tables 4.2.6.8 and 6.1.1.4'
N N 0.0061 0.0033 'International Tables Vol C Tables 4.2.6.8 and 6.1.1.4'
O O 0.0106 0.0060 'International Tables Vol C Tables 4.2.6.8 and 6.1.1.4'
Rh Rh -1.1178 0.9187 'International Tables Vol C Tables 4.2.6.8 and 6.1.1.4'

loop_
_geom_angle_atom_site_label_1
_geom_angle_atom_site_label_2
_geom_angle_atom_site_label_3
_geom_angle
_geom_angle_site_symmetry_1
_geom_angle_site_symmetry_3
O1 C1 O2 123.9(7) . .
O1 C1 C2 117.9(7) . .
O2 C1 C2 118.2(7) . .
C7 C2 C3 120.8(8) . .
C7 C2 C1 119.7(8) . .
C3 C2 C1 119.5(8) . .
C2 C3 C4 120.2(9) . .
C5 C4 C3 116.8(11) . .
C4 C5 C6 125.6(11) . .
C5 C6 C7 119.3(10) . .
C2 C7 C6 117.3(10) . .
O4 C8 O3 125.6(6) . .
O4 C8 C9 116.8(6) . .
O3 C8 C9 117.5(6) . .
C10 C9 C14 118.7(7) . .
C10 C9 C8 120.8(6) . .
C14 C9 C8 120.4(6) . .
C11 C10 C9 119.9(7) . .
C10 C11 C12 120.4(8) . .
C13 C12 C11 120.2(8) . .
C14 C13 C12 119.6(7) . .
C13 C14 C9 121.1(8) . .
O5 C15 O6 124.4(7) . .
O5 C15 C16 117.3(6) . .
O6 C15 C16 118.3(6) . .
C21 C16 C17 117.8(8) . .
C21 C16 C15 121.6(7) . .
C17 C16 C15 120.5(7) . .
C18 C17 C16 121.4(9) . .
C17 C18 C19 119.6(10) . .
C18 C19 C20 120.2(10) . .
C19 C20 C21 119.5(10) . .
C16 C21 C20 121.4(9) . .
O7 C22 O8 124.8(6) . .
O7 C22 C23 118.6(6) . .
O8 C22 C23 116.5(6) . .
C28 C23 C24 118.9(7) . .
C28 C23 C22 121.0(7) . .
C24 C23 C22 120.0(7) . .
C23 C24 C25 120.3(8) . .
C26 C25 C24 119.8(9) . .
C27 C26 C25 119.8(8) . .
C26 C27 C28 120.1(8) . .
C27 C28 C23 121.0(8) . .
N1 C29 C30 121.3(7) . .
N2 C30 C29 121.4(7) . .
N2 C31 C32 123.0(7) . .
N1 C32 C31 119.1(7) . .
N1 C32 C33 121.0(6) . .
C31 C32 C33 119.9(7) . .
C32 C33 C34 113.1(8) . .
C32 N1 C29 118.0(6) . .
C32 N1 Rh1 129.7(5) . .
C29 N1 Rh1 111.6(4) . .
C31 N2 C30 117.1(6) . .
C31 N2 Rh2 124.4(5) . .
C30 N2 Rh2 118.3(5) . .
C1 O1 Rh1 120.0(5) . .
C1 O2 Rh1 119.9(4) . 2_665
C8 O3 Rh1 119.3(4) . 2_665
C8 O4 Rh1 119.3(4) . .
C15 O5 Rh2 119.8(5) . .
C15 O6 Rh2 119.9(4) . 2_556
C22 O7 Rh2 120.2(4) . 2_556
C22 O8 Rh2 119.2(4) . .
O4 Rh1 O1 88.7(2) . .
O4 Rh1 O2 91.5(2) . 2_665
O1 Rh1 O2 176.01(18) . 2_665
O4 Rh1 O3 175.83(17) . 2_665
O1 Rh1 O3 91.0(2) . 2_665
O2 Rh1 O3 88.5(2) 2_665 2_665
O4 Rh1 N1 88.14(19) . .
O1 Rh1 N1 96.6(2) . .
O2 Rh1 N1 87.4(2) 2_665 .
O3 Rh1 N1 96.03(19) 2_665 .
O4 Rh1 Rh1 88.38(13) . 2_665
O1 Rh1 Rh1 88.23(13) . 2_665
O2 Rh1 Rh1 87.79(13) 2_665 2_665
O3 Rh1 Rh1 87.44(12) 2_665 2_665
N1 Rh1 Rh1 173.97(16) . 2_665
O5 Rh2 O8 89.0(2) . .
O5 Rh2 O6 175.76(17) . 2_556
O8 Rh2 O6 90.4(2) . 2_556
O5 Rh2 O7 90.8(2) . 2_556
O8 Rh2 O7 175.78(17) . 2_556
O6 Rh2 O7 89.5(2) 2_556 2_556
O5 Rh2 N2 89.8(2) . .
O8 Rh2 N2 92.59(19) . .
O6 Rh2 N2 94.4(2) 2_556 .
O7 Rh2 N2 91.63(19) 2_556 .
O5 Rh2 Rh2 88.13(13) . 2_556
O8 Rh2 Rh2 88.35(12) . 2_556
O6 Rh2 Rh2 87.66(12) 2_556 2_556
O7 Rh2 Rh2 87.43(12) 2_556 2_556
N2 Rh2 Rh2 177.74(17) . 2_556

loop_
_geom_bond_atom_site_label_1
_geom_bond_atom_site_label_2
_geom_bond_distance
_geom_bond_site_symmetry_2
C1 O1 1.274(8) .
C1 O2 1.280(9) .
C1 C2 1.476(11) .
C2 C7 1.385(11) .
C2 C3 1.385(12) .
C3 C4 1.406(13) .
C4 C5 1.326(14) .
C5 C6 1.336(15) .
C6 C7 1.414(13) .
C8 O4 1.257(8) .
C8 O3 1.269(7) .
C8 C9 1.492(9) .
C9 C10 1.382(10) .
C9 C14 1.393(9) .
C10 C11 1.370(10) .
C11 C12 1.378(10) .
C12 C13 1.368(11) .
C13 C14 1.363(11) .
C15 O5 1.267(8) .
C15 O6 1.267(7) .
C15 C16 1.468(10) .
C16 C21 1.360(11) .
C16 C17 1.387(10) .
C17 C18 1.361(12) .
C18 C19 1.365(13) .
C19 C20 1.366(12) .
C20 C21 1.376(13) .
C22 O7 1.259(8) .
C22 O8 1.269(7) .
C22 C23 1.472(10) .
C23 C28 1.368(10) .
C23 C24 1.370(10) .
C24 C25 1.380(11) .
C25 C26 1.373(12) .
C26 C27 1.363(11) .
C27 C28 1.366(11) .
C29 N1 1.348(9) .
C29 C30 1.373(9) .
C30 N2 1.327(9) .
C31 N2 1.324(9) .
C31 C32 1.394(9) .
C32 N1 1.337(9) .
C32 C33 1.517(11) .
C33 C34 1.532(12) .
N1 Rh1 2.290(5) .
N2 Rh2 2.228(5) .
O1 Rh1 2.029(5) .
O2 Rh1 2.037(5) 2_665
O3 Rh1 2.040(5) 2_665
O4 Rh1 2.025(5) .
O5 Rh2 2.025(5) .
O6 Rh2 2.033(5) 2_556
O7 Rh2 2.033(5) 2_556
O8 Rh2 2.028(5) .
Rh1 O2 2.037(5) 2_665
Rh1 O3 2.040(5) 2_665
Rh1 Rh1 2.3948(9) 2_665
Rh2 O6 2.033(5) 2_556
Rh2 O7 2.033(5) 2_556
Rh2 Rh2 2.3906(9) 2_556

loop_
_geom_torsion_atom_site_label_1
_geom_torsion_atom_site_label_2
_geom_torsion_atom_site_label_3
_geom_torsion_atom_site_label_4
_geom_torsion
_geom_torsion_site_symmetry_4
O1 C1 C2 C7 -174.1(8) .
O2 C1 C2 C7 6.7(12) .
O1 C1 C2 C3 8.4(12) .
O2 C1 C2 C3 -170.8(8) .
C7 C2 C3 C4 -1.6(15) .
C1 C2 C3 C4 175.8(9) .
C2 C3 C4 C5 1.7(16) .
C3 C4 C5 C6 0(2) .
C4 C5 C6 C7 -2(2) .
C3 C2 C7 C6 -0.2(14) .
C1 C2 C7 C6 -177.6(8) .
C5 C6 C7 C2 1.9(16) .
O4 C8 C9 C10 170.2(7) .
O3 C8 C9 C10 -9.1(10) .
O4 C8 C9 C14 -7.0(10) .
O3 C8 C9 C14 173.7(6) .
C14 C9 C10 C11 1.1(11) .
C8 C9 C10 C11 -176.2(7) .
C9 C10 C11 C12 1.2(12) .
C10 C11 C12 C13 -2.6(13) .
C11 C12 C13 C14 1.5(13) .
C12 C13 C14 C9 0.9(12) .
C10 C9 C14 C13 -2.1(11) .
C8 C9 C14 C13 175.1(7) .
O5 C15 C16 C21 -174.0(8) .
O6 C15 C16 C21 7.4(11) .
O5 C15 C16 C17 8.8(11) .
O6 C15 C16 C17 -169.8(7) .
C21 C16 C17 C18 -0.9(14) .
C15 C16 C17 C18 176.4(8) .
C16 C17 C18 C19 1.5(16) .
C17 C18 C19 C20 -0.4(17) .
C18 C19 C20 C21 -1.1(17) .
C17 C16 C21 C20 -0.7(14) .
C15 C16 C21 C20 -177.9(9) .
C19 C20 C21 C16 1.7(16) .
O7 C22 C23 C28 -177.5(8) .
O8 C22 C23 C28 5.3(12) .
O7 C22 C23 C24 4.9(12) .
O8 C22 C23 C24 -172.3(8) .
C28 C23 C24 C25 2.3(14) .
C22 C23 C24 C25 180.0(8) .
C23 C24 C25 C26 0.0(15) .
C24 C25 C26 C27 -0.8(16) .
C25 C26 C27 C28 -0.7(15) .
C26 C27 C28 C23 3.1(15) .
C24 C23 C28 C27 -3.9(14) .
C22 C23 C28 C27 178.5(8) .
N1 C29 C30 N2 -0.4(11) .
N2 C31 C32 N1 -0.4(11) .
N2 C31 C32 C33 -177.1(7) .
N1 C32 C33 C34 -101.9(9) .
C31 C32 C33 C34 74.8(10) .
C31 C32 N1 C29 -2.2(10) .
C33 C32 N1 C29 174.5(7) .
C31 C32 N1 Rh1 167.1(5) .
C33 C32 N1 Rh1 -16.2(10) .
C30 C29 N1 C32 2.6(10) .
C30 C29 N1 Rh1 -168.5(6) .
C32 C31 N2 C30 2.6(10) .
C32 C31 N2 Rh2 -172.5(5) .
C29 C30 N2 C31 -2.2(10) .
C29 C30 N2 Rh2 173.2(5) .
O2 C1 O1 Rh1 4.8(10) .
C2 C1 O1 Rh1 -174.4(5) .
O1 C1 O2 Rh1 -4.5(10) 2_665
C2 C1 O2 Rh1 174.8(5) 2_665
O4 C8 O3 Rh1 1.2(9) 2_665
C9 C8 O3 Rh1 -179.5(4) 2_665
O3 C8 O4 Rh1 -1.1(9) .
C9 C8 O4 Rh1 179.7(4) .
O6 C15 O5 Rh2 3.5(10) .
C16 C15 O5 Rh2 -175.0(5) .
O5 C15 O6 Rh2 -4.1(9) 2_556
C16 C15 O6 Rh2 174.4(5) 2_556
O8 C22 O7 Rh2 -0.6(10) 2_556
C23 C22 O7 Rh2 -177.5(5) 2_556
O7 C22 O8 Rh2 0.6(10) .
C23 C22 O8 Rh2 177.6(5) .
C8 O4 Rh1 O1 -87.9(5) .
C8 O4 Rh1 O2 88.1(5) 2_665
C8 O4 Rh1 O3 -1(3) 2_665
C8 O4 Rh1 N1 175.5(5) .
C8 O4 Rh1 Rh1 0.4(5) 2_665
C1 O1 Rh1 O4 85.9(6) .
C1 O1 Rh1 O2 -7(3) 2_665
C1 O1 Rh1 O3 -90.0(6) 2_665
C1 O1 Rh1 N1 173.8(5) .
C1 O1 Rh1 Rh1 -2.6(5) 2_665
C32 N1 Rh1 O4 139.1(6) .
C29 N1 Rh1 O4 -51.0(5) .
C32 N1 Rh1 O1 50.6(6) .
C29 N1 Rh1 O1 -139.5(5) .
C32 N1 Rh1 O2 -129.3(6) 2_665
C29 N1 Rh1 O2 40.5(5) 2_665
C32 N1 Rh1 O3 -41.1(6) 2_665
C29 N1 Rh1 O3 128.7(5) 2_665
C32 N1 Rh1 Rh1 -166.0(10) 2_665
C29 N1 Rh1 Rh1 3.8(17) 2_665
C15 O5 Rh2 O8 87.1(5) .
C15 O5 Rh2 O6 5(3) 2_556
C15 O5 Rh2 O7 -88.6(5) 2_556
C15 O5 Rh2 N2 179.7(5) .
C15 O5 Rh2 Rh2 -1.2(5) 2_556
C22 O8 Rh2 O5 -88.5(5) .
C22 O8 Rh2 O6 87.3(5) 2_556
C22 O8 Rh2 O7 -1(3) 2_556
C22 O8 Rh2 N2 -178.2(6) .
C22 O8 Rh2 Rh2 -0.3(5) 2_556
C31 N2 Rh2 O5 -154.8(6) .
C30 N2 Rh2 O5 30.2(5) .
C31 N2 Rh2 O8 -65.8(6) .
C30 N2 Rh2 O8 119.2(5) .
C31 N2 Rh2 O6 24.8(6) 2_556
C30 N2 Rh2 O6 -150.2(5) 2_556
C31 N2 Rh2 O7 114.4(6) 2_556
C30 N2 Rh2 O7 -60.6(5) 2_556
C31 N2 Rh2 Rh2 180(100) 2_556
C30 N2 Rh2 Rh2 5(4) 2_556
